data_1520171
loop_
_publ_author_name
'Callear, Samantha K.'
'Hursthouse, Michael B.'

_publ_section_title
;
 Morpholinium hemifumarate
;
_journal_name_full 'Crystal Structure Report Archive'
_journal_page_first 492
_journal_year 2008
_chemical_formula_sum 'C6 H11 N O3'
_chemical_formula_weight 145.16
_chemical_name_systematic
;
fumaric acid & morpholine
;
_space_group_IT_number 14
_symmetry_cell_setting monoclinic
_symmetry_space_group_name_Hall '-P 2ybc'
_symmetry_space_group_name_H-M 'P 1 21/c 1'
_atom_sites_solution_hydrogens geom
_atom_sites_solution_primary direct
_atom_sites_solution_secondary difmap
_cell_angle_alpha 90.00
_cell_angle_beta 106.793(2)
_cell_angle_gamma 90.00
_cell_formula_units_Z 4
_cell_length_a 10.7285(4)
_cell_length_b 7.7897(3)
_cell_length_c 8.8064(3)
_cell_measurement_reflns_used 3146
_cell_measurement_temperature 120(2)
_cell_measurement_theta_max 27.48
_cell_measurement_theta_min 1.00
_cell_volume 704.58(5)
_computing_cell_refinement 'DENZO (Otwinowski & Minor, 1997) & COLLECT (Hooft, R.W.W., 1998)'
_computing_data_collection 'COLLECT (Hooft, R.W.W., 1998)'
_computing_data_reduction 'DENZO (Otwinowski & Minor, 1997) & COLLECT (Hooft, R.W.W., 1998)'
_computing_structure_refinement 'SHELXL-97 (Sheldrick, 1997)'
_diffrn_ambient_temperature 120(2)
_diffrn_detector_area_resol_mean 9.091
_diffrn_measured_fraction_theta_full 0.732
_diffrn_measured_fraction_theta_max 0.732
_diffrn_measurement_device_type 'Bruker-Nonius 95mm CCD camera on \k-goniostat'
_diffrn_measurement_method '\f & \w scans'
_diffrn_radiation_monochromator graphite
_diffrn_radiation_source 'Bruker-Nonius FR591 rotating anode'
_diffrn_radiation_type MoK\a
_diffrn_radiation_wavelength 0.71073
_diffrn_reflns_av_R_equivalents 0.0455
_diffrn_reflns_av_sigmaI/netI 0.0457
_diffrn_reflns_limit_h_max 13
_diffrn_reflns_limit_h_min -13
_diffrn_reflns_limit_k_max 10
_diffrn_reflns_limit_k_min -10
_diffrn_reflns_limit_l_max 11
_diffrn_reflns_limit_l_min -11
_diffrn_reflns_number 8019
_diffrn_reflns_theta_full 27.48
_diffrn_reflns_theta_max 27.48
_diffrn_reflns_theta_min 3.28
_exptl_absorpt_coefficient_mu 0.110
_exptl_absorpt_correction_T_max 0.9774
_exptl_absorpt_correction_T_min 0.9585
_exptl_absorpt_correction_type multi-scan
_exptl_absorpt_process_details 'SADABS V2.10 (Sheldrick, G.M., 2003)'
_exptl_crystal_colour colourless
_exptl_crystal_density_diffrn 1.368
_exptl_crystal_density_method 'not measured'
_exptl_crystal_description rod
_exptl_crystal_F_000 312
_exptl_crystal_size_max 0.39
_exptl_crystal_size_mid 0.28
_exptl_crystal_size_min 0.21
_refine_diff_density_max 0.171
_refine_diff_density_min -0.172
_refine_diff_density_rms 0.038
_refine_ls_extinction_coef 0.040(14)
_refine_ls_extinction_expression Fc^*^=kFc[1+0.001xFc^2^\l^3^/sin(2\q)]^-1/4^
_refine_ls_extinction_method SHELXL
_refine_ls_goodness_of_fit_ref 1.091
_refine_ls_hydrogen_treatment mixed
_refine_ls_matrix_type full
_refine_ls_number_parameters 95
_refine_ls_number_reflns 1184
_refine_ls_number_restraints 0
_refine_ls_restrained_S_all 1.091
_refine_ls_R_factor_all 0.0606
_refine_ls_R_factor_gt 0.0407
_refine_ls_shift/su_max 0.000
_refine_ls_shift/su_mean 0.000
_refine_ls_structure_factor_coef Fsqd
_refine_ls_weighting_details 'calc w=1/[\s^2^(Fo^2^)+(0.0556P)^2^+0.1035P] where P=(Fo^2^+2Fc^2^)/3'
_refine_ls_weighting_scheme calc
_refine_ls_wR_factor_gt 0.1020
_refine_ls_wR_factor_ref 0.1106
_reflns_number_gt 915
_reflns_number_total 1184
_reflns_threshold_expression >2sigma(I)
_cod_data_source_file eCrystal-492.cif
_cod_data_source_block 06skc0061p21c
_cod_depositor_comments
;
Citation :
Callear, Samantha K. and Hursthouse, Michael B. (2008) 
University of Southampton, Crystal Structure Report Archive. 
(doi:10.5258/ecrystals/492)

More at:
http://ecrystals.chem.soton.ac.uk/492/
;
_cod_original_cell_volume 704.58(4)
_cod_original_sg_symbol_H-M P21/c
_cod_database_code 1520171

loop_
_symmetry_equiv_pos_as_xyz
'x, y, z'
'-x, y+1/2, -z+1/2'
'-x, -y, -z'
'x, -y-1/2, z-1/2'

loop_
_atom_site_label
_atom_site_type_symbol
_atom_site_fract_x
_atom_site_fract_y
_atom_site_fract_z
_atom_site_U_iso_or_equiv
_atom_site_adp_type
_atom_site_occupancy
_atom_site_symmetry_multiplicity
_atom_site_calc_flag
_atom_site_refinement_flags
_atom_site_disorder_assembly
_atom_site_disorder_group
C1 C 0.62826(15) 0.94009(18) 0.69903(17) 0.0178(3) Uani 1 1 d . . .
C2 C 0.54718(15) 0.94377(19) 0.52835(17) 0.0193(4) Uani 1 1 d . . .
H2 H 0.5646 0.8612 0.4577 0.035(5) Uiso 1 1 calc R . .
O1A O 0.59706(11) 1.03700(14) 0.79624(12) 0.0223(3) Uani 1 1 d . . .
O1B O 0.72464(11) 0.83949(14) 0.73534(13) 0.0250(3) Uani 1 1 d . . .
C22 C 0.69944(15) 1.0866(2) 1.19058(18) 0.0227(4) Uani 1 1 d . . .
H22A H 0.6112 1.0547 1.1947 0.027 Uiso 1 1 calc R . .
H22B H 0.6947 1.2021 1.1424 0.027 Uiso 1 1 calc R . .
C23 C 0.79223(16) 1.0896(2) 1.35647(19) 0.0256(4) Uani 1 1 d . . .
H23A H 0.7624 1.1758 1.4209 0.031 Uiso 1 1 calc R . .
H23B H 0.7924 0.9759 1.4066 0.031 Uiso 1 1 calc R . .
C25 C 0.96809(15) 0.9986(2) 1.27135(19) 0.0247(4) Uani 1 1 d . . .
H25A H 0.9670 0.8873 1.3252 0.030 Uiso 1 1 calc R . .
H25B H 1.0592 1.0238 1.2741 0.030 Uiso 1 1 calc R . .
C26 C 0.88466(15) 0.9861(2) 1.10074(17) 0.0210(4) Uani 1 1 d . . .
H26A H 0.8936 1.0927 1.0437 0.025 Uiso 1 1 calc R . .
H26B H 0.9151 0.8890 1.0481 0.025 Uiso 1 1 calc R . .
N21 N 0.74572(12) 0.95982(16) 1.09236(15) 0.0191(3) Uani 1 1 d . . .
H21A H 0.7351 0.8507 1.1267 0.036(6) Uiso 1 1 calc R . .
H21B H 0.6956 0.9691 0.9885 0.039(6) Uiso 1 1 calc R . .
O24 O 0.92118(11) 1.13093(15) 1.35367(13) 0.0275(3) Uani 1 1 d . . .

loop_
_atom_site_aniso_label
_atom_site_aniso_U_11
_atom_site_aniso_U_22
_atom_site_aniso_U_33
_atom_site_aniso_U_23
_atom_site_aniso_U_13
_atom_site_aniso_U_12
C1 0.0170(7) 0.0190(7) 0.0166(7) 0.0008(6) 0.0036(6) -0.0020(5)
C2 0.0205(8) 0.0221(8) 0.0146(7) -0.0011(5) 0.0041(6) -0.0005(5)
O1A 0.0225(6) 0.0272(6) 0.0152(5) -0.0021(4) 0.0024(5) 0.0037(4)
O1B 0.0221(6) 0.0264(6) 0.0220(6) -0.0029(5) -0.0007(5) 0.0066(4)
C22 0.0217(8) 0.0252(8) 0.0224(8) -0.0014(6) 0.0084(7) 0.0016(6)
C23 0.0275(9) 0.0291(8) 0.0218(8) -0.0057(7) 0.0098(7) -0.0050(7)
C25 0.0193(8) 0.0305(9) 0.0226(8) 0.0005(7) 0.0034(7) -0.0008(6)
C26 0.0199(8) 0.0251(8) 0.0194(8) 0.0013(6) 0.0079(7) 0.0004(6)
N21 0.0188(7) 0.0225(6) 0.0156(6) 0.0006(5) 0.0042(5) -0.0007(5)
O24 0.0262(7) 0.0309(7) 0.0236(6) -0.0071(5) 0.0044(5) -0.0083(5)

loop_
_atom_type_symbol
_atom_type_description
_atom_type_scat_dispersion_real
_atom_type_scat_dispersion_imag
_atom_type_scat_source
C C 0.0033 0.0016 'International Tables Vol C Tables 4.2.6.8 and 6.1.1.4'
H H 0.0000 0.0000 'International Tables Vol C Tables 4.2.6.8 and 6.1.1.4'
N N 0.0061 0.0033 'International Tables Vol C Tables 4.2.6.8 and 6.1.1.4'
O O 0.0106 0.0060 'International Tables Vol C Tables 4.2.6.8 and 6.1.1.4'

loop_
_geom_angle_atom_site_label_1
_geom_angle_atom_site_label_2
_geom_angle_atom_site_label_3
_geom_angle
_geom_angle_site_symmetry_1
_geom_angle_site_symmetry_3
O1A C1 O1B 124.05(15) . .
O1A C1 C2 118.58(13) . .
O1B C1 C2 117.37(12) . .
C2 C2 C1 123.27(16) 3_676 .
C2 C2 H2 118.4 3_676 .
C1 C2 H2 118.4 . .
N21 C22 C23 109.55(13) . .
N21 C22 H22A 109.8 . .
C23 C22 H22A 109.8 . .
N21 C22 H22B 109.8 . .
C23 C22 H22B 109.8 . .
H22A C22 H22B 108.2 . .
O24 C23 C22 110.96(12) . .
O24 C23 H23A 109.4 . .
C22 C23 H23A 109.4 . .
O24 C23 H23B 109.4 . .
C22 C23 H23B 109.4 . .
H23A C23 H23B 108.0 . .
O24 C25 C26 110.82(13) . .
O24 C25 H25A 109.5 . .
C26 C25 H25A 109.5 . .
O24 C25 H25B 109.5 . .
C26 C25 H25B 109.5 . .
H25A C25 H25B 108.1 . .
N21 C26 C25 110.82(11) . .
N21 C26 H26A 109.5 . .
C25 C26 H26A 109.5 . .
N21 C26 H26B 109.5 . .
C25 C26 H26B 109.5 . .
H26A C26 H26B 108.1 . .
C26 N21 C22 112.21(12) . .
C26 N21 H21A 109.2 . .
C22 N21 H21A 109.2 . .
C26 N21 H21B 109.2 . .
C22 N21 H21B 109.2 . .
H21A N21 H21B 107.9 . .
C23 O24 C25 109.30(11) . .

loop_
_geom_bond_atom_site_label_1
_geom_bond_atom_site_label_2
_geom_bond_distance
_geom_bond_site_symmetry_2
C1 O1A 1.2571(17) .
C1 O1B 1.2627(19) .
C1 C2 1.504(2) .
C2 C2 1.323(3) 3_676
C2 H2 0.9500 .
C22 N21 1.4893(17) .
C22 C23 1.512(2) .
C22 H22A 0.9900 .
C22 H22B 0.9900 .
C23 O24 1.4274(19) .
C23 H23A 0.9900 .
C23 H23B 0.9900 .
C25 O24 1.4324(18) .
C25 C26 1.514(2) .
C25 H25A 0.9900 .
C25 H25B 0.9900 .
C26 N21 1.4852(19) .
C26 H26A 0.9900 .
C26 H26B 0.9900 .
N21 H21A 0.9200 .
N21 H21B 0.9200 .

loop_
_geom_hbond_atom_site_label_D
_geom_hbond_atom_site_label_H
_geom_hbond_atom_site_label_A
_geom_hbond_distance_DH
_geom_hbond_distance_HA
_geom_hbond_distance_DA
_geom_hbond_angle_DHA
_geom_hbond_site_symmetry_A
N21 H21B O1A 0.92 1.80 2.7023(17) 167.2 .
N21 H21B O1B 0.92 2.55 3.2256(16) 130.9 .
N21 H21A O1B 0.92 1.78 2.6902(16) 167.4 4_576
